data_4300123
loop_
_publ_author_name
'Booyong S. Lim'
'James P. Donahue'
'R. H. Holm'

_publ_contact_author R.H.Holm
_publ_contact_author_address
;
   R.H.Holm
   Dept. of Chemistry and Chemical Biology 
   Harvard University 
   Cambridge, MA 02138
   USA
;
_publ_contact_author_email holm@chemistry.harvard.edu
_publ_section_title
;
Synthesis and Structures of Bis(dithiolene)molybdenum Complexes Related to
the Active Sites of the DMSO Reductase Enzyme Family
;
_journal_name_full 'Inorganic Chemistry'
_journal_page_first 263
_journal_page_last 273
_journal_paper_doi 10.1021/ic9908672
_journal_volume 39
_journal_year 2000
_chemical_formula_sum 'C24 H52 Mo N2 O S4'
_chemical_formula_weight 608.86
_chemical_name_systematic
; 
 [MoO(S2C2Me2)2](Et4N)2
;
_space_group_IT_number 14
_symmetry_cell_setting monoclinic
_symmetry_space_group_name_Hall '-P 2ybc'
_symmetry_space_group_name_H-M 'P 1 21/c 1'
_atom_sites_solution_hydrogens geom
_atom_sites_solution_primary direct
_atom_sites_solution_secondary difmap
_audit_creation_method SHELXL
_cell_angle_alpha 90.00
_cell_angle_beta 94.558(7)
_cell_angle_gamma 90.00
_cell_formula_units_Z 4
_cell_length_a 13.1097(10)
_cell_length_b 13.9789(15)
_cell_length_c 16.6940(14)
_cell_measurement_temperature 213(2)
_cell_volume 3049.7(5)
_computing_structure_refinement 'SHELXL-93 (Sheldrick, 1993)'
_computing_structure_solution 'SHELXS-86 (Sheldrick, 1990)'
_diffrn_ambient_temperature 213(2)
_diffrn_radiation_monochromator graphite
_diffrn_radiation_source 'fine-focus sealed tube'
_diffrn_radiation_type MoK\a
_diffrn_radiation_wavelength 0.71073
_diffrn_reflns_av_R_equivalents 0.0301
_diffrn_reflns_av_sigmaI/netI 0.0405
_diffrn_reflns_limit_h_max 17
_diffrn_reflns_limit_h_min -16
_diffrn_reflns_limit_k_max 18
_diffrn_reflns_limit_k_min -13
_diffrn_reflns_limit_l_max 22
_diffrn_reflns_limit_l_min -21
_diffrn_reflns_number 19852
_diffrn_reflns_theta_max 28.31
_diffrn_reflns_theta_min 1.56
_exptl_absorpt_coefficient_mu 0.722
_exptl_crystal_colour Orange-brown
_exptl_crystal_density_diffrn 1.326
_exptl_crystal_description Rhomb
_exptl_crystal_F_000 1296
_exptl_crystal_size_max 0.25
_exptl_crystal_size_mid 0.25
_exptl_crystal_size_min 0.10
_refine_diff_density_max 0.435
_refine_diff_density_min -0.435
_refine_diff_density_rms 0.067
_refine_ls_extinction_method none
_refine_ls_goodness_of_fit_all 1.089
_refine_ls_goodness_of_fit_obs 1.163
_refine_ls_matrix_type full
_refine_ls_number_parameters 289
_refine_ls_number_reflns 7376
_refine_ls_number_restraints 0
_refine_ls_restrained_S_all 1.089
_refine_ls_restrained_S_obs 1.163
_refine_ls_R_factor_all 0.0453
_refine_ls_R_factor_obs 0.0301
_refine_ls_shift/esd_max 0.001
_refine_ls_shift/esd_mean 0.000
_refine_ls_structure_factor_coef Fsqd
_refine_ls_weighting_details 'w=1/[\s^2^(Fo^2^)+(0.0400P)^2^+0.0000P] where P=(Fo^2^+2Fc^2^)/3'
_refine_ls_weighting_scheme calc
_refine_ls_wR_factor_all 0.0814
_refine_ls_wR_factor_obs 0.0769
_reflns_number_observed 5825
_reflns_number_total 7376
_reflns_observed_criterion >2sigma(I)
_cod_depositor_comments
;
The following automatic conversions were performed:

'_refine_ls_weighting_scheme' value 'calc
w=1/[\s^2^(Fo^2^)+(0.0400P)^2^+0.0000P] where P=(Fo^2^+2Fc^2^)/3' was
changed to 'calc'. New tag '_refine_ls_weighting_details' was
created. The value of the new tag was set to
'w=1/[\s^2^(Fo^2^)+(0.0400P)^2^+0.0000P] where P=(Fo^2^+2Fc^2^)/3'.

Automatic conversion script
Id: cif_fix_values 3143 2015-03-26 13:38:13Z robertas 
;
_cod_database_code 4300123

loop_
_symmetry_equiv_pos_as_xyz
'x, y, z'
'-x, y+1/2, -z+1/2'
'-x, -y, -z'
'x, -y-1/2, z-1/2'

loop_
_atom_site_aniso_label
_atom_site_aniso_U_11
_atom_site_aniso_U_22
_atom_site_aniso_U_33
_atom_site_aniso_U_23
_atom_site_aniso_U_13
_atom_site_aniso_U_12
Mo1 0.02220(10) 0.01879(10) 0.02049(10) 0.00007(7) -0.00028(6) 0.00251(7)
S1 0.0242(3) 0.0270(3) 0.0309(3) 0.0046(2) -0.0013(2) -0.0027(2)
S2 0.0230(3) 0.0285(3) 0.0262(3) 0.0019(2) -0.0014(2) -0.0009(2)
S3 0.0241(3) 0.0237(3) 0.0288(3) 0.0007(2) -0.0007(2) 0.0030(2)
S4 0.0260(3) 0.0237(3) 0.0363(3) 0.0032(2) 0.0019(2) -0.0012(2)
O1 0.0369(9) 0.0277(9) 0.0259(8) -0.0027(7) -0.0014(7) 0.0102(7)
N1 0.0237(9) 0.0304(10) 0.0218(9) 0.0015(8) 0.0008(7) -0.0015(8)
N2 0.0260(9) 0.0238(10) 0.0385(12) -0.0040(8) 0.0044(8) 0.0036(8)
C1 0.0347(12) 0.0233(12) 0.0268(12) 0.0026(9) 0.0014(9) 0.0002(10)
C2 0.0318(12) 0.0230(12) 0.0244(12) 0.0011(9) -0.0023(9) 0.0047(9)
C5 0.048(2) 0.041(2) 0.039(2) 0.0150(12) 0.0017(12) -0.0069(13)
C6 0.0406(14) 0.045(2) 0.0334(14) 0.0092(12) -0.0076(11) 0.0062(12)
C3 0.0356(12) 0.0207(11) 0.0264(12) 0.0015(9) 0.0004(9) 0.0082(10)
C4 0.0381(13) 0.0204(11) 0.0303(12) 0.0026(9) 0.0034(10) 0.0035(10)
C7 0.0414(14) 0.0301(14) 0.044(2) 0.0040(11) -0.0038(12) 0.0133(11)
C8 0.054(2) 0.0268(14) 0.053(2) 0.0107(12) 0.0076(13) -0.0007(12)
C9 0.0374(13) 0.0388(14) 0.0249(12) -0.0013(10) -0.0022(10) -0.0040(11)
C10 0.063(2) 0.041(2) 0.041(2) -0.0057(13) 0.0094(14) 0.0021(14)
C11 0.0312(12) 0.0387(14) 0.0272(12) 0.0086(10) -0.0025(10) -0.0007(11)
C12 0.048(2) 0.050(2) 0.042(2) 0.0204(13) -0.0017(13) -0.0074(14)
C13 0.0252(11) 0.0383(14) 0.0398(14) 0.0037(11) 0.0091(10) 0.0005(10)
C14 0.0323(13) 0.041(2) 0.061(2) 0.0095(13) 0.0048(12) 0.0086(12)
C15 0.0251(11) 0.0362(14) 0.0298(13) 0.0038(10) 0.0038(9) -0.0048(10)
C16 0.0375(13) 0.0396(15) 0.042(2) -0.0050(12) 0.0061(11) -0.0112(12)
C17 0.0348(14) 0.055(2) 0.047(2) -0.0171(14) 0.0111(12) 0.0075(13)
C18 0.058(2) 0.103(3) 0.041(2) 0.006(2) 0.0192(15) 0.000(2)
C19 0.0260(11) 0.0263(12) 0.0395(14) -0.0038(10) 0.0040(10) 0.0062(10)
C20 0.038(2) 0.042(2) 0.071(2) -0.0116(15) -0.0038(14) -0.0049(13)
C21 0.0309(12) 0.0272(13) 0.0378(14) -0.0034(10) -0.0014(10) 0.0001(10)
C22 0.0308(13) 0.044(2) 0.068(2) -0.0011(14) -0.0067(13) -0.0004(12)
C23 0.0365(14) 0.0242(13) 0.073(2) 0.0101(13) -0.0038(13) 0.0063(11)
C24 0.048(2) 0.071(2) 0.074(2) 0.040(2) 0.009(2) 0.006(2)

loop_
_atom_site_label
_atom_site_type_symbol
_atom_site_fract_x
_atom_site_fract_y
_atom_site_fract_z
_atom_site_U_iso_or_equiv
_atom_site_thermal_displace_type
_atom_site_occupancy
_atom_site_calc_flag
_atom_site_refinement_flags
_atom_site_disorder_group
Mo1 Mo 0.771885(13) 0.128941(13) 0.119113(11) 0.02060(6) Uani 1 d . .
S1 S 0.67603(4) 0.03089(4) 0.20349(3) 0.02752(13) Uani 1 d . .
S2 S 0.90138(4) 0.10587(4) 0.22604(3) 0.02605(12) Uani 1 d . .
S3 S 0.61455(4) 0.21128(4) 0.08373(3) 0.02569(12) Uani 1 d . .
S4 S 0.84203(4) 0.28494(4) 0.10885(4) 0.02870(13) Uani 1 d . .
O1 O 0.80351(12) 0.06375(11) 0.03786(9) 0.0304(4) Uani 1 d . .
N1 N 0.61419(13) 0.13333(13) -0.18082(11) 0.0254(4) Uani 1 d . .
N2 N 0.88120(14) -0.19669(13) 0.07869(12) 0.0293(4) Uani 1 d . .
C1 C 0.7634(2) -0.0172(2) 0.28047(14) 0.0283(5) Uani 1 d . .
C2 C 0.8598(2) 0.0137(2) 0.28949(13) 0.0267(5) Uani 1 d . .
C5 C 0.7173(2) -0.0901(2) 0.3335(2) 0.0426(6) Uani 1 d . .
H3A H 0.6470(2) -0.1006(2) 0.3149(2) 0.064 Uiso 1 calc R .
H3B H 0.7212(2) -0.0670(2) 0.3878(2) 0.064 Uiso 1 calc R .
H3C H 0.7544(2) -0.1492(2) 0.3315(2) 0.064 Uiso 1 calc R .
C6 C 0.9408(2) -0.0206(2) 0.3524(2) 0.0401(6) Uani 1 d . .
H4A H 1.0037(2) 0.0128(2) 0.3463(2) 0.060 Uiso 1 calc R .
H4B H 0.9513(2) -0.0880(2) 0.3460(2) 0.060 Uiso 1 calc R .
H4C H 0.9189(2) -0.0083(2) 0.4050(2) 0.060 Uiso 1 calc R .
C3 C 0.6477(2) 0.3292(2) 0.05347(14) 0.0277(5) Uani 1 d . .
C4 C 0.7438(2) 0.3590(2) 0.06249(14) 0.0296(5) Uani 1 d . .
C7 C 0.5585(2) 0.3880(2) 0.0185(2) 0.0388(6) Uani 1 d . .
H7A H 0.4969(2) 0.3508(2) 0.0183(2) 0.058 Uiso 1 calc R .
H7B H 0.5699(2) 0.4062(2) -0.0355(2) 0.058 Uiso 1 calc R .
H7C H 0.5519(2) 0.4443(2) 0.0506(2) 0.058 Uiso 1 calc R .
C8 C 0.7810(2) 0.4550(2) 0.0350(2) 0.0446(7) Uani 1 d . .
H8A H 0.8535(2) 0.4600(2) 0.0482(2) 0.067 Uiso 1 calc R .
H8B H 0.7466(2) 0.5051(2) 0.0615(2) 0.067 Uiso 1 calc R .
H8C H 0.7667(2) 0.4607(2) -0.0221(2) 0.067 Uiso 1 calc R .
C9 C 0.5872(2) 0.0740(2) -0.25563(14) 0.0340(5) Uani 1 d . .
H9A H 0.5262(2) 0.0370(2) -0.24754(14) 0.041 Uiso 1 calc R .
H9B H 0.5706(2) 0.1170(2) -0.30036(14) 0.041 Uiso 1 calc R .
C10 C 0.6703(2) 0.0060(2) -0.2783(2) 0.0477(7) Uani 1 d . .
H10A H 0.6469(2) -0.0284(2) -0.3260(2) 0.072 Uiso 1 calc R .
H10B H 0.6861(2) -0.0383(2) -0.2352(2) 0.072 Uiso 1 calc R .
H10C H 0.7305(2) 0.0419(2) -0.2881(2) 0.072 Uiso 1 calc R .
C11 C 0.6525(2) 0.0708(2) -0.11060(14) 0.0326(5) Uani 1 d . .
H11A H 0.7184(2) 0.0445(2) -0.12177(14) 0.039 Uiso 1 calc R .
H11B H 0.6634(2) 0.1108(2) -0.06326(14) 0.039 Uiso 1 calc R .
C12 C 0.5831(2) -0.0110(2) -0.0913(2) 0.0473(7) Uani 1 d . .
H12A H 0.6137(2) -0.0463(2) -0.0462(2) 0.071 Uiso 1 calc R .
H12B H 0.5732(2) -0.0526(2) -0.1370(2) 0.071 Uiso 1 calc R .
H12C H 0.5181(2) 0.0139(2) -0.0783(2) 0.071 Uiso 1 calc R .
C13 C 0.5187(2) 0.1846(2) -0.1584(2) 0.0341(5) Uani 1 d . .
H13A H 0.5317(2) 0.2108(2) -0.1047(2) 0.041 Uiso 1 calc R .
H13B H 0.4639(2) 0.1381(2) -0.1566(2) 0.041 Uiso 1 calc R .
C14 C 0.4826(2) 0.2650(2) -0.2152(2) 0.0445(7) Uani 1 d . .
H14A H 0.4220(2) 0.2936(2) -0.1969(2) 0.067 Uiso 1 calc R .
H14B H 0.4675(2) 0.2397(2) -0.2683(2) 0.067 Uiso 1 calc R .
H14C H 0.5354(2) 0.3125(2) -0.2163(2) 0.067 Uiso 1 calc R .
C15 C 0.6971(2) 0.2041(2) -0.19874(14) 0.0303(5) Uani 1 d . .
H15A H 0.6731(2) 0.2414(2) -0.24545(14) 0.036 Uiso 1 calc R .
H15B H 0.7568(2) 0.1686(2) -0.21256(14) 0.036 Uiso 1 calc R .
C16 C 0.7294(2) 0.2723(2) -0.1306(2) 0.0394(6) Uani 1 d . .
H16A H 0.7818(2) 0.3143(2) -0.1470(2) 0.059 Uiso 1 calc R .
H16B H 0.7553(2) 0.2364(2) -0.0844(2) 0.059 Uiso 1 calc R .
H16C H 0.6715(2) 0.3094(2) -0.1173(2) 0.059 Uiso 1 calc R .
C17 C 0.9280(2) -0.2147(2) 0.0000(2) 0.0453(7) Uani 1 d . .
H17A H 1.0004(2) -0.2277(2) 0.0115(2) 0.054 Uiso 1 calc R .
H17B H 0.8969(2) -0.2717(2) -0.0245(2) 0.054 Uiso 1 calc R .
C18 C 0.9163(3) -0.1338(3) -0.0601(2) 0.0665(10) Uani 1 d . .
H18A H 0.9480(3) -0.1513(3) -0.1079(2) 0.100 Uiso 1 calc R .
H18B H 0.9486(3) -0.0773(3) -0.0372(2) 0.100 Uiso 1 calc R .
H18C H 0.8450(3) -0.1214(3) -0.0733(2) 0.100 Uiso 1 calc R .
C19 C 0.7684(2) -0.1700(2) 0.0642(2) 0.0305(5) Uani 1 d . .
H19A H 0.7418(2) -0.1573(2) 0.1157(2) 0.037 Uiso 1 calc R .
H19B H 0.7634(2) -0.1111(2) 0.0334(2) 0.037 Uiso 1 calc R .
C20 C 0.7012(2) -0.2440(2) 0.0206(2) 0.0509(8) Uani 1 d . .
H20A H 0.6320(2) -0.2210(2) 0.0143(2) 0.076 Uiso 1 calc R .
H20B H 0.7035(2) -0.3023(2) 0.0512(2) 0.076 Uiso 1 calc R .
H20C H 0.7251(2) -0.2559(2) -0.0313(2) 0.076 Uiso 1 calc R .
C21 C 0.9320(2) -0.1119(2) 0.1227(2) 0.0322(5) Uani 1 d . .
H21A H 0.9213(2) -0.0556(2) 0.0891(2) 0.039 Uiso 1 calc R .
H21B H 0.8980(2) -0.1009(2) 0.1714(2) 0.039 Uiso 1 calc R .
C22 C 1.0456(2) -0.1224(2) 0.1452(2) 0.0480(7) Uani 1 d . .
H22A H 1.0708(2) -0.0658(2) 0.1725(2) 0.072 Uiso 1 calc R .
H22B H 1.0807(2) -0.1314(2) 0.0974(2) 0.072 Uiso 1 calc R .
H22C H 1.0573(2) -0.1768(2) 0.1798(2) 0.072 Uiso 1 calc R .
C23 C 0.8952(2) -0.2871(2) 0.1283(2) 0.0451(7) Uani 1 d . .
H23A H 0.8627(2) -0.3395(2) 0.0980(2) 0.054 Uiso 1 calc R .
H23B H 0.9677(2) -0.3012(2) 0.1359(2) 0.054 Uiso 1 calc R .
C24 C 0.8532(2) -0.2839(3) 0.2092(2) 0.0639(10) Uani 1 d . .
H24A H 0.8655(2) -0.3440(3) 0.2360(2) 0.096 Uiso 1 calc R .
H24B H 0.7809(2) -0.2720(3) 0.2027(2) 0.096 Uiso 1 calc R .
H24C H 0.8862(2) -0.2336(3) 0.2407(2) 0.096 Uiso 1 calc R .

loop_
_atom_type_symbol
_atom_type_description
_atom_type_scat_dispersion_real
_atom_type_scat_dispersion_imag
_atom_type_scat_source
C C 0.0033 0.0016 'International Tables Vol C Tables 4.2.6.8 and 6.1.1.4'
H H 0.0000 0.0000 'International Tables Vol C Tables 4.2.6.8 and 6.1.1.4'
N N 0.0061 0.0033 'International Tables Vol C Tables 4.2.6.8 and 6.1.1.4'
O O 0.0106 0.0060 'International Tables Vol C Tables 4.2.6.8 and 6.1.1.4'
S S 0.1246 0.1234 'International Tables Vol C Tables 4.2.6.8 and 6.1.1.4'
Mo Mo -1.6832 0.6857 'International Tables Vol C Tables 4.2.6.8 and 6.1.1.4'

loop_
_geom_angle_atom_site_label_1
_geom_angle_atom_site_label_2
_geom_angle_atom_site_label_3
_geom_angle
_geom_angle_site_symmetry_1
_geom_angle_site_symmetry_3
_geom_angle_publ_flag
O1 Mo1 S4 108.16(6) . . ?
O1 Mo1 S2 108.55(5) . . ?
S4 Mo1 S2 85.50(2) . . ?
O1 Mo1 S1 109.46(6) . . ?
S4 Mo1 S1 142.37(2) . . ?
S2 Mo1 S1 81.83(2) . . ?
O1 Mo1 S3 108.57(5) . . ?
S4 Mo1 S3 82.64(2) . . ?
S2 Mo1 S3 142.88(2) . . ?
S1 Mo1 S3 86.45(2) . . ?
C1 S1 Mo1 107.62(8) . . ?
C2 S2 Mo1 108.04(7) . . ?
C3 S3 Mo1 106.81(7) . . ?
C4 S4 Mo1 107.11(8) . . ?
C13 N1 C11 108.1(2) . . ?
C13 N1 C15 111.1(2) . . ?
C11 N1 C15 109.3(2) . . ?
C13 N1 C9 108.6(2) . . ?
C11 N1 C9 111.2(2) . . ?
C15 N1 C9 108.6(2) . . ?
C17 N2 C23 107.2(2) . . ?
C17 N2 C21 110.9(2) . . ?
C23 N2 C21 110.9(2) . . ?
C17 N2 C19 110.9(2) . . ?
C23 N2 C19 111.4(2) . . ?
C21 N2 C19 105.6(2) . . ?
C2 C1 C5 125.1(2) . . ?
C2 C1 S1 120.5(2) . . ?
C5 C1 S1 114.4(2) . . ?
C1 C2 C6 125.6(2) . . ?
C1 C2 S2 120.0(2) . . ?
C6 C2 S2 114.3(2) . . ?
C4 C3 C7 125.0(2) . . ?
C4 C3 S3 120.6(2) . . ?
C7 C3 S3 114.4(2) . . ?
C3 C4 C8 124.9(2) . . ?
C3 C4 S4 121.0(2) . . ?
C8 C4 S4 114.1(2) . . ?
C10 C9 N1 115.0(2) . . ?
C12 C11 N1 115.7(2) . . ?
N1 C13 C14 114.7(2) . . ?
N1 C15 C16 115.0(2) . . ?
C18 C17 N2 115.1(2) . . ?
C20 C19 N2 115.6(2) . . ?
C22 C21 N2 115.4(2) . . ?
C24 C23 N2 115.5(2) . . ?

loop_
_geom_bond_atom_site_label_1
_geom_bond_atom_site_label_2
_geom_bond_distance
_geom_bond_site_symmetry_2
_geom_bond_publ_flag
Mo1 O1 1.712(2) . ?
Mo1 S4 2.3781(6) . ?
Mo1 S2 2.3855(6) . ?
Mo1 S1 2.3923(6) . ?
Mo1 S3 2.3946(6) . ?
S1 C1 1.784(2) . ?
S2 C2 1.780(2) . ?
S3 C3 1.788(2) . ?
S4 C4 1.781(2) . ?
N1 C13 1.515(3) . ?
N1 C11 1.516(3) . ?
N1 C15 1.517(3) . ?
N1 C9 1.518(3) . ?
N2 C17 1.514(3) . ?
N2 C23 1.515(3) . ?
N2 C21 1.519(3) . ?
N2 C19 1.525(3) . ?
C1 C2 1.332(3) . ?
C1 C5 1.507(3) . ?
C2 C6 1.512(3) . ?
C3 C4 1.324(3) . ?
C3 C7 1.508(3) . ?
C4 C8 1.511(3) . ?
C9 C10 1.516(4) . ?
C11 C12 1.512(3) . ?
C13 C14 1.522(3) . ?
C15 C16 1.519(3) . ?
C17 C18 1.512(4) . ?
C19 C20 1.508(3) . ?
C21 C22 1.514(3) . ?
C23 C24 1.499(4) . ?
